data_4323933
loop_
_publ_author_name
'Isak Vernik'
'Dennis V. Stynes'

_publ_contact_author
;
 Dennis V. Stynes
 York University
 North York
 Ontario
 Canada
 M3J 1P3
;
_publ_section_title
;
 Stereochemistry of Boron-Functionalized (Dioximato)iron(II) Complexes.
 Control of Nonbonded Interactions on Soft Conformational Surfaces
;
_journal_name_full 'Inorganic Chemistry'
_journal_page_first 6210
_journal_page_last 6220
_journal_paper_doi 10.1021/ic9602761
_journal_volume 35
_journal_year 1996
_chemical_formula_sum 'C40 H46 B2 Fe N6 O4'
_chemical_formula_weight 752.30
_chemical_name_common '[Fe((DMG)BPh2)2(BuCN)2]'
_chemical_name_systematic
; 
 bis(butyronitrile)bis(dimethylglyoximato(diphenylborato))iron(II)
;
_space_group_IT_number 14
_symmetry_cell_setting monoclinic
_symmetry_space_group_name_Hall '-P 2ybc'
_symmetry_space_group_name_H-M 'P 1 21/c 1'
_atom_sites_solution_hydrogens geom
_atom_sites_solution_primary direct
_atom_sites_solution_secondary difmap
_audit_creation_method SHELXL
_cell_angle_alpha 90.00
_cell_angle_beta 101.11(3)
_cell_angle_gamma 90.00
_cell_formula_units_Z 2
_cell_length_a 8.944(2)
_cell_length_b 11.348(2)
_cell_length_c 19.864(4)
_cell_measurement_temperature 293(2)
_cell_volume 1978.3(7)
_computing_structure_refinement 'SHELXL-93 (Sheldrick, 1993)'
_computing_structure_solution 'SHELXS-86 (Sheldrick, 1990)'
_diffrn_ambient_temperature 293(2)
_diffrn_measurement_device 'Siemens R3m/V'
_diffrn_measurement_method 2theta-theta
_diffrn_radiation_monochromator graphite
_diffrn_radiation_source 'fine-focus sealed tube'
_diffrn_radiation_type MoK\a
_diffrn_radiation_wavelength 0.71073
_diffrn_reflns_av_R_equivalents 0.0640
_diffrn_reflns_av_sigmaI/netI 0.2389
_diffrn_reflns_limit_h_max 10
_diffrn_reflns_limit_h_min -1
_diffrn_reflns_limit_k_max 13
_diffrn_reflns_limit_k_min -1
_diffrn_reflns_limit_l_max 23
_diffrn_reflns_limit_l_min -23
_diffrn_reflns_number 4662
_diffrn_reflns_theta_max 24.99
_diffrn_reflns_theta_min 2.08
_diffrn_standards_interval_count 97
_diffrn_standards_number 3
_exptl_absorpt_coefficient_mu 0.429
_exptl_crystal_colour yellow
_exptl_crystal_density_diffrn 1.263
_exptl_crystal_description plate
_exptl_crystal_F_000 792
_exptl_crystal_size_max 0.25
_exptl_crystal_size_mid 0.15
_exptl_crystal_size_min 0.04
_refine_diff_density_max 0.332
_refine_diff_density_min -0.324
_refine_diff_density_rms 0.063
_refine_ls_extinction_method none
_refine_ls_goodness_of_fit_all 0.761
_refine_ls_goodness_of_fit_obs 1.092
_refine_ls_matrix_type full
_refine_ls_number_parameters 186
_refine_ls_number_reflns 3485
_refine_ls_number_restraints 0
_refine_ls_restrained_S_all 0.761
_refine_ls_restrained_S_obs 1.092
_refine_ls_R_factor_all 0.2033
_refine_ls_R_factor_obs 0.0648
_refine_ls_shift/esd_max 0.038
_refine_ls_shift/esd_mean 0.010
_refine_ls_structure_factor_coef Fsqd
_refine_ls_weighting_details 'w=1/[\s^2^(Fo^2^)+(0.0493P)^2^+0.0000P] where P=(Fo^2^+2Fc^2^)/3'
_refine_ls_weighting_scheme calc
_refine_ls_wR_factor_all 0.1552
_refine_ls_wR_factor_obs 0.1209
_reflns_number_observed 1138
_reflns_number_total 3485
_reflns_observed_criterion >4sigma(I)
_cod_data_source_file ic9602761_08.cif
_cod_data_source_block 12
_cod_depositor_comments
;
The following automatic conversions were performed:

'_refine_ls_weighting_scheme' value 'calc
w=1/[\s^2^(Fo^2^)+(0.0493P)^2^+0.0000P] where P=(Fo^2^+2Fc^2^)/3' was
changed to 'calc'. New tag '_refine_ls_weighting_details' was
created. The value of the new tag was set to
'w=1/[\s^2^(Fo^2^)+(0.0493P)^2^+0.0000P] where P=(Fo^2^+2Fc^2^)/3'.

Automatic conversion script
Id: cif_fix_values 3143 2015-03-26 13:38:13Z robertas 
;
_cod_database_code 4323933

loop_
_symmetry_equiv_pos_as_xyz
'x, y, z'
'-x, y+1/2, -z+1/2'
'-x, -y, -z'
'x, -y-1/2, z-1/2'

loop_
_atom_site_aniso_label
_atom_site_aniso_U_11
_atom_site_aniso_U_22
_atom_site_aniso_U_33
_atom_site_aniso_U_23
_atom_site_aniso_U_13
_atom_site_aniso_U_12
Fe 0.0472(8) 0.0379(7) 0.0352(7) 0.0011(8) 0.0082(6) 0.0004(9)
N1 0.043(3) 0.038(3) 0.035(3) 0.003(3) 0.006(3) 0.003(3)
N4 0.049(3) 0.036(3) 0.026(3) 0.002(2) 0.007(2) 0.001(3)
O1 0.050(3) 0.036(3) 0.045(3) -0.002(2) 0.014(2) -0.010(2)
O4 0.045(3) 0.040(3) 0.047(2) 0.009(2) 0.012(2) 0.000(2)
C1 0.065(5) 0.027(4) 0.040(4) 0.001(3) 0.012(4) 0.003(4)
C2 0.052(5) 0.032(4) 0.035(4) 0.001(3) 0.010(3) 0.010(4)
C5 0.078(6) 0.044(5) 0.066(4) 0.002(3) 0.028(4) 0.007(4)
C6 0.068(5) 0.053(5) 0.059(4) 0.009(4) 0.032(4) 0.011(4)
B1 0.048(5) 0.032(4) 0.049(5) -0.003(4) 0.021(4) -0.003(4)
N5 0.043(3) 0.047(4) 0.051(3) 0.004(3) 0.005(3) 0.001(3)
C50 0.073(5) 0.052(5) 0.058(4) 0.009(4) -0.009(4) -0.018(4)
C51 0.134(8) 0.112(8) 0.069(5) 0.002(6) -0.032(6) -0.046(8)
C52 0.101(15) 0.111(17) 0.053(9) -0.038(9) 0.009(8) -0.033(11)
C53 0.210(14) 0.092(8) 0.161(11) -0.040(8) 0.046(10) -0.022(10)

loop_
_atom_site_label
_atom_site_type_symbol
_atom_site_fract_x
_atom_site_fract_y
_atom_site_fract_z
_atom_site_U_iso_or_equiv
_atom_site_thermal_displace_type
_atom_site_occupancy
_atom_site_calc_flag
_atom_site_refinement_flags
_atom_site_disorder_group
Fe Fe 0.0000 0.5000 0.5000 0.0401(4) Uani 1 d S .
N1 N 0.0081(7) 0.6647(4) 0.4897(2) 0.0387(13) Uani 1 d . .
N4 N 0.1693(6) 0.4589(4) 0.4609(2) 0.0369(13) Uani 1 d . .
O1 O 0.1275(5) 0.7240(3) 0.4715(2) 0.0433(12) Uani 1 d . .
O4 O 0.2725(5) 0.5399(3) 0.4456(2) 0.0438(11) Uani 1 d . .
C1 C -0.0883(8) 0.7254(5) 0.5158(3) 0.044(2) Uani 1 d . .
C2 C -0.2039(7) 0.6514(5) 0.5401(3) 0.040(2) Uani 1 d . .
C5 C -0.0841(8) 0.8567(5) 0.5228(3) 0.061(2) Uani 1 d . .
H5C H 0.0004(8) 0.8858(5) 0.5044(3) 0.080 Uiso 1 d R .
H5B H -0.1771(8) 0.8895(5) 0.4975(3) 0.080 Uiso 1 d R .
H5A H -0.0720(8) 0.8793(5) 0.5701(3) 0.080 Uiso 1 d R .
C6 C -0.3432(7) 0.6965(5) 0.5631(3) 0.057(2) Uani 1 d . .
H6C H -0.4012(7) 0.6320(5) 0.5759(3) 0.080 Uiso 1 d R .
H6B H -0.3113(7) 0.7470(5) 0.6020(3) 0.080 Uiso 1 d R .
H6A H -0.4050(7) 0.7405(5) 0.5268(3) 0.080 Uiso 1 d R .
B1 B 0.2031(9) 0.6576(6) 0.4194(4) 0.042(2) Uani 1 d . .
C10 C 0.0846(7) 0.6443(5) 0.3479(3) 0.044(2) Uiso 1 d . .
C11 C 0.0992(8) 0.5514(5) 0.3024(3) 0.064(2) Uiso 1 d . .
H11A H 0.1773(8) 0.4935(5) 0.3164(3) 0.080 Uiso 1 d R .
C12 C 0.0034(8) 0.5428(6) 0.2381(3) 0.077(2) Uiso 1 d . .
H12A H 0.0154(8) 0.4787(6) 0.2081(3) 0.080 Uiso 1 d R .
C13 C -0.1083(9) 0.6252(6) 0.2192(4) 0.075(2) Uiso 1 d . .
H13A H -0.1744(9) 0.6190(6) 0.1752(4) 0.080 Uiso 1 d R .
C14 C -0.1252(8) 0.7173(6) 0.2611(3) 0.067(2) Uiso 1 d . .
H14A H -0.2033(8) 0.7751(6) 0.2471(3) 0.080 Uiso 1 d R .
C15 C -0.0274(7) 0.7261(5) 0.3253(3) 0.049(2) Uiso 1 d . .
H15A H -0.0394(7) 0.7902(5) 0.3554(3) 0.080 Uiso 1 d R .
C40 C 0.3448(7) 0.7376(6) 0.4101(3) 0.048(2) Uiso 1 d . .
C41 C 0.3444(9) 0.8595(6) 0.4169(3) 0.072(2) Uiso 1 d . .
H41A H 0.2580(9) 0.8963(6) 0.4302(3) 0.080 Uiso 1 d R .
C42 C 0.4669(9) 0.9298(7) 0.4045(3) 0.088(2) Uiso 1 d . .
H42A H 0.4636(9) 1.0139(7) 0.4091(3) 0.080 Uiso 1 d R .
C43 C 0.5881(9) 0.8768(6) 0.3846(3) 0.072(2) Uiso 1 d . .
H43A H 0.6713(9) 0.9241(6) 0.3759(3) 0.080 Uiso 1 d R .
C44 C 0.5947(9) 0.7591(6) 0.3791(3) 0.074(2) Uiso 1 d . .
H44A H 0.6811(9) 0.7223(6) 0.3658(3) 0.080 Uiso 1 d R .
C45 C 0.4730(7) 0.6899(6) 0.3907(3) 0.058(2) Uiso 1 d . .
H45A H 0.4763(7) 0.6057(6) 0.3861(3) 0.080 Uiso 1 d R .
N5 N -0.1391(5) 0.4777(4) 0.4140(2) 0.0476(15) Uani 1 d . .
C50 C -0.2216(8) 0.4544(6) 0.3660(4) 0.064(2) Uani 1 d . .
C51 C -0.3227(11) 0.4174(7) 0.3016(4) 0.112(3) Uani 1 d . .
H51A H -0.3011(11) 0.4614(7) 0.2633(4) 0.080 Uiso 1 d R .
H51B H -0.4249(11) 0.4354(7) 0.3064(4) 0.080 Uiso 1 d R .
C52 C -0.2982(21) 0.2956(13) 0.2859(6) 0.089(9) Uani 0.60(3) d P .
H52A H -0.1985(21) 0.2845(13) 0.2757(6) 0.080 Uiso 1 d R .
H52B H -0.3691(21) 0.2803(13) 0.2441(6) 0.080 Uiso 1 d R .
C52A C -0.4154(41) 0.3209(30) 0.3068(14) 0.124(15) Uiso 0.40(3) d P .
C53 C -0.3353(14) 0.2093(7) 0.3298(5) 0.153(5) Uani 1 d . .
H53A H -0.3210(14) 0.1350(7) 0.3089(5) 0.080 Uiso 1 d R .
H53B H -0.2621(14) 0.2173(7) 0.3718(5) 0.080 Uiso 1 d R .
H53C H -0.4364(14) 0.2130(7) 0.3395(5) 0.080 Uiso 1 d R .

loop_
_atom_type_symbol
_atom_type_description
_atom_type_scat_dispersion_real
_atom_type_scat_dispersion_imag
_atom_type_scat_source
C C 0.0033 0.0016 'International Tables Vol C Tables 4.2.6.8 and 6.1.1.4'
H H 0.0000 0.0000 'International Tables Vol C Tables 4.2.6.8 and 6.1.1.4'
B B 0.0013 0.0007 'International Tables Vol C Tables 4.2.6.8 and 6.1.1.4'
N N 0.0061 0.0033 'International Tables Vol C Tables 4.2.6.8 and 6.1.1.4'
O O 0.0106 0.0060 'International Tables Vol C Tables 4.2.6.8 and 6.1.1.4'
Fe Fe 0.3463 0.8444 'International Tables Vol C Tables 4.2.6.8 and 6.1.1.4'

loop_
_geom_angle_atom_site_label_1
_geom_angle_atom_site_label_2
_geom_angle_atom_site_label_3
_geom_angle
_geom_angle_site_symmetry_1
_geom_angle_site_symmetry_3
_geom_angle_publ_flag
N1 Fe N1 180.000(1) 3_566 . ?
N1 Fe N4 81.4(2) 3_566 . ?
N1 Fe N4 98.6(2) . . ?
N1 Fe N4 98.6(2) 3_566 3_566 ?
N1 Fe N4 81.4(2) . 3_566 ?
N4 Fe N4 180.000(1) . 3_566 ?
N1 Fe N5 93.8(2) 3_566 3_566 ?
N1 Fe N5 86.2(2) . 3_566 ?
N4 Fe N5 88.0(2) . 3_566 ?
N4 Fe N5 92.0(2) 3_566 3_566 ?
N1 Fe N5 86.2(2) 3_566 . ?
N1 Fe N5 93.8(2) . . ?
N4 Fe N5 92.0(2) . . ?
N4 Fe N5 88.0(2) 3_566 . ?
N5 Fe N5 180.0 3_566 . ?
C1 N1 O1 117.5(5) . . ?
C1 N1 Fe 116.3(5) . . ?
O1 N1 Fe 124.4(4) . . ?
C2 N4 O4 118.1(5) 3_566 . ?
C2 N4 Fe 117.4(5) 3_566 . ?
O4 N4 Fe 123.4(3) . . ?
N1 O1 B1 113.8(4) . . ?
N4 O4 B1 114.5(4) . . ?
N1 C1 C2 113.0(5) . . ?
N1 C1 C5 124.2(6) . . ?
C2 C1 C5 122.7(6) . . ?
N4 C2 C1 111.1(6) 3_566 . ?
N4 C2 C6 123.6(6) 3_566 . ?
C1 C2 C6 125.3(5) . . ?
O4 B1 O1 113.8(5) . . ?
O4 B1 C40 105.0(5) . . ?
O1 B1 C40 105.1(5) . . ?
O4 B1 C10 112.1(5) . . ?
O1 B1 C10 109.8(5) . . ?
C40 B1 C10 110.7(5) . . ?
C15 C10 C11 116.5(6) . . ?
C15 C10 B1 122.7(6) . . ?
C11 C10 B1 120.6(6) . . ?
C12 C11 C10 121.4(6) . . ?
C13 C12 C11 119.4(7) . . ?
C14 C13 C12 121.2(7) . . ?
C13 C14 C15 119.1(7) . . ?
C10 C15 C14 122.4(6) . . ?
C45 C40 C41 115.6(7) . . ?
C45 C40 B1 121.7(6) . . ?
C41 C40 B1 122.5(7) . . ?
C40 C41 C42 121.9(7) . . ?
C43 C42 C41 119.1(8) . . ?
C44 C43 C42 120.8(8) . . ?
C43 C44 C45 119.9(8) . . ?
C40 C45 C44 122.5(7) . . ?
C50 N5 Fe 173.6(5) . . ?
N5 C50 C51 176.0(8) . . ?
C52A C51 C52 51.6(13) . . ?
C52A C51 C50 115.7(13) . . ?
C52 C51 C50 111.4(8) . . ?
C52A C52 C53 68.4(17) . . ?
C52A C52 C51 62.0(17) . . ?
C53 C52 C51 118.3(12) . . ?
C52 C52A C51 66.4(19) . . ?
C52 C52A C53 60.9(18) . . ?
C51 C52A C53 115.8(24) . . ?
C52 C53 C52A 50.7(12) . . ?

loop_
_geom_bond_atom_site_label_1
_geom_bond_atom_site_label_2
_geom_bond_distance
_geom_bond_site_symmetry_2
_geom_bond_publ_flag
Fe N1 1.883(5) 3_566 ?
Fe N1 1.883(5) . ?
Fe N4 1.889(5) . ?
Fe N4 1.889(5) 3_566 ?
Fe N5 1.926(5) 3_566 ?
Fe N5 1.926(5) . ?
N1 C1 1.289(7) . ?
N1 O1 1.369(6) . ?
N4 C2 1.290(6) 3_566 ?
N4 O4 1.378(5) . ?
O1 B1 1.538(7) . ?
O4 B1 1.522(7) . ?
C1 C2 1.483(8) . ?
C1 C5 1.497(7) . ?
C2 N4 1.290(6) 3_566 ?
C2 C6 1.497(8) . ?
B1 C40 1.598(9) . ?
B1 C10 1.607(9) . ?
C10 C15 1.376(7) . ?
C10 C11 1.412(7) . ?
C11 C12 1.397(8) . ?
C12 C13 1.366(8) . ?
C13 C14 1.362(8) . ?
C14 C15 1.405(8) . ?
C40 C45 1.389(8) . ?
C40 C41 1.390(8) . ?
C41 C42 1.415(9) . ?
C42 C43 1.363(9) . ?
C43 C44 1.342(8) . ?
C44 C45 1.397(9) . ?
N5 C50 1.119(7) . ?
C50 C51 1.478(9) . ?
C51 C52A 1.39(3) . ?
C51 C52 1.442(14) . ?
C52 C52A 1.23(3) . ?
C52 C53 1.393(14) . ?
C52A C53 1.48(3) . ?
